data_1535059
loop_
_publ_author_name
'Massa, W.'
'Yakubovich, O.V.'
'Dimitrova, O.V.'

_publ_section_title
;
 A Novel Modification of Manganese Orthophosphate Mn3 (P O4)2
;
_journal_name_full 'Solid State Sciences'
_journal_page_first 950
_journal_page_last 956
_journal_volume 7
_journal_year 2005
_chemical_formula_sum 'Mn3 O8 P2'
_chemical_name_systematic 'Mn3 (P O4)2'
_space_group_IT_number 14
_symmetry_space_group_name_Hall '-P 2yn'
_symmetry_space_group_name_H-M 'P 1 21/n 1'
_cell_angle_alpha 90
_cell_angle_beta 95.276
_cell_angle_gamma 90
_cell_formula_units_Z 2
_cell_length_a 5.2344
_cell_length_b 6.6739
_cell_length_c 8.9688
_cell_volume 311.987
_citation_journal_id_ASTM SSSCFJ
_cod_data_source_file Massa_SSSCFJ_2005_1933.cif
_cod_data_source_block Mn3O8P2
_cod_original_cell_volume 311.9874
_cod_original_sg_symbol_Hall '-P 2ybc (x-z,y,z)'
_cod_database_code 1535059

loop_
_symmetry_equiv_pos_as_xyz
x,y,z
-x+1/2,y+1/2,-z+1/2
-x,-y,-z
x-1/2,-y-1/2,z-1/2

loop_
_atom_site_label
_atom_site_type_symbol
_atom_site_fract_x
_atom_site_fract_y
_atom_site_fract_z
_atom_site_occupancy
_atom_site_U_iso_or_equiv
O4 O-2 0.1258 0.9844 0.86217 1 0.0
O2 O-2 -0.1738 0.6279 0.68266 1 0.0
P1 P+5 0.53734 0.66597 0.69319 1 0.0
Mn2 Mn+2 0 0.5 0.5 1 0.0
O3 O-2 0.4896 0.7088 0.85655 1 0.0
O1 O-2 0.0427 0.34299 0.91109 1 0.0
Mn1 Mn+2 0.08844 0.65578 0.87292 1 0.0
